data_7215243
loop_
_publ_author_name
'Li, Ru-Jin'
'Li, Mian'
'Zhou, Xiao-Ping'
'Ng, Seik Weng'
'O'Keeffe, Michael'
'Li, Dan'

_publ_section_title
;
 ROD-8, a rod MOF with a pyrene-cored tetracarboxylate linker: framework
 disorder, derived nets and selective gas adsorption
;
_journal_issue 28
_journal_name_full CrystEngComm
_journal_page_first 6291
_journal_paper_doi 10.1039/c4ce00279b
_journal_volume 16
_journal_year 2014
_chemical_formula_moiety 'C44 H26 Cd2 O10, C3 H7 N O'
_chemical_formula_sum 'C49 H37 Cd2 N O12'
_chemical_formula_weight 1012.54
_chemical_name_common ROD-8
_chemical_name_systematic
; 
 ? 
;
_space_group_IT_number 14
_symmetry_cell_setting monoclinic
_symmetry_space_group_name_Hall '-P 2ybc'
_symmetry_space_group_name_H-M 'P 1 21/c 1'
_atom_sites_solution_hydrogens geom
_atom_sites_solution_primary direct
_atom_sites_solution_secondary difmap
_audit_creation_method SHELXL-97
_cell_angle_alpha 90.00
_cell_angle_beta 93.4060(10)
_cell_angle_gamma 90.00
_cell_formula_units_Z 4
_cell_length_a 7.15100(10)
_cell_length_b 24.8988(4)
_cell_length_c 28.6097(4)
_cell_measurement_temperature 293(2)
_cell_measurement_theta_max 64.22
_cell_measurement_theta_min 3.09
_cell_volume 5085.00(13)
_computing_cell_refinement
; 
CrysAlisPro, Oxford Diffraction Ltd., 
Version 1.171.34.44 (release 25-10-2010 CrysAlis171 .NET) 
;
_computing_data_collection
; 
CrysAlisPro, Oxford Diffraction Ltd., 
Version 1.171.34.44 (release 25-10-2010 CrysAlis171 .NET)
;
_computing_data_reduction
; 
CrysAlisPro, Oxford Diffraction Ltd., 
Version 1.171.34.44 (release 25-10-2010 CrysAlis171 .NET) 
;
_computing_molecular_graphics 'Bruker SHELXTL'
_computing_publication_material 'Bruker SHELXTL'
_computing_structure_refinement 'SHELXL-97 (Sheldrick, 1997)'
_computing_structure_solution 'SHELXS-97 (Sheldrick, 1990)'
_diffrn_ambient_temperature 293(2)
_diffrn_detector_area_resol_mean 10.4098
_diffrn_measured_fraction_theta_full 0.951
_diffrn_measured_fraction_theta_max 0.951
_diffrn_measurement_device_type 'Xcalibur, Atlas, Gemini'
_diffrn_measurement_method '\w scans'
_diffrn_radiation_monochromator graphite
_diffrn_radiation_source 'fine-focus sealed tube'
_diffrn_radiation_type CuK\a
_diffrn_radiation_wavelength 1.54178
_diffrn_reflns_av_R_equivalents 0.0481
_diffrn_reflns_av_sigmaI/netI 0.0759
_diffrn_reflns_limit_h_max 8
_diffrn_reflns_limit_h_min -8
_diffrn_reflns_limit_k_max 28
_diffrn_reflns_limit_k_min -21
_diffrn_reflns_limit_l_max 23
_diffrn_reflns_limit_l_min -32
_diffrn_reflns_number 14688
_diffrn_reflns_theta_full 64.22
_diffrn_reflns_theta_max 64.22
_diffrn_reflns_theta_min 3.09
_exptl_absorpt_coefficient_mu 7.140
_exptl_absorpt_correction_T_max 0.652
_exptl_absorpt_correction_T_min 0.576
_exptl_absorpt_correction_type multi-scan
_exptl_absorpt_process_details
;
CrysAlisPro, Agilent Technologies,
Version 1.171.35.11 (release 16-05-2012 CrysAlis171 .NET)
(compiled May 16 2012,17:55:39)
Empirical absorption correction using spherical harmonics,
 implemented in SCALE3 ABSPACK scaling algorithm.
;
_exptl_crystal_colour orange
_exptl_crystal_density_diffrn 1.323
_exptl_crystal_density_method 'not measured'
_exptl_crystal_description block-like
_exptl_crystal_F_000 2024
_exptl_crystal_size_max 0.10
_exptl_crystal_size_mid 0.07
_exptl_crystal_size_min 0.06
_refine_diff_density_max 0.604
_refine_diff_density_min -0.658
_refine_diff_density_rms 0.089
_refine_ls_extinction_method none
_refine_ls_goodness_of_fit_ref 1.060
_refine_ls_hydrogen_treatment mixed
_refine_ls_matrix_type full
_refine_ls_number_parameters 769
_refine_ls_number_reflns 8079
_refine_ls_number_restraints 111
_refine_ls_restrained_S_all 1.060
_refine_ls_R_factor_all 0.0887
_refine_ls_R_factor_gt 0.0523
_refine_ls_shift/su_max 0.001
_refine_ls_shift/su_mean 0.000
_refine_ls_structure_factor_coef Fsqd
_refine_ls_weighting_details 'calc w=1/[\s^2^(Fo^2^)+(0.0616P)^2^+0.0000P] where P=(Fo^2^+2Fc^2^)/3'
_refine_ls_weighting_scheme calc
_refine_ls_wR_factor_gt 0.1249
_refine_ls_wR_factor_ref 0.1429
_reflns_number_gt 5321
_reflns_number_total 8079
_reflns_threshold_expression >2sigma(I)
_cod_data_source_file c4ce00279b2.cif
_cod_data_source_block ROD-8
_cod_depositor_comments 'Adding full bibliography for 7215243.cif.'
_cod_original_sg_symbol_H-M P2(1)/c
_cod_database_code 7215243

loop_
_symmetry_equiv_pos_as_xyz
'x, y, z'
'-x, y+1/2, -z+1/2'
'-x, -y, -z'
'x, -y-1/2, z-1/2'

loop_
_atom_site_label
_atom_site_type_symbol
_atom_site_fract_x
_atom_site_fract_y
_atom_site_fract_z
_atom_site_U_iso_or_equiv
_atom_site_adp_type
_atom_site_occupancy
_atom_site_symmetry_multiplicity
_atom_site_calc_flag
_atom_site_refinement_flags
_atom_site_disorder_assembly
_atom_site_disorder_group
C1 C 0.338(4) 0.5046(6) 0.8114(5) 0.053(4) Uani 0.711(3) 1 d PD A 1
C2 C 0.3951(14) 0.4650(4) 0.8495(4) 0.056(3) Uani 0.711(3) 1 d PD A 1
C3 C 0.5787(14) 0.4659(5) 0.8689(4) 0.062(3) Uani 0.711(3) 1 d P A 1
H3 H 0.6647 0.4899 0.8575 0.075 Uiso 0.711(3) 1 calc PR A 1
C4 C 0.6332(14) 0.4316(4) 0.9049(4) 0.064(3) Uani 0.711(3) 1 d P A 1
H4 H 0.7555 0.4332 0.9178 0.077 Uiso 0.711(3) 1 calc PR A 1
C5 C 0.5093(13) 0.3947(4) 0.9224(3) 0.050(2) Uani 0.711(3) 1 d PD A 1
C6 C 0.3254(15) 0.3938(5) 0.9028(4) 0.070(3) Uani 0.711(3) 1 d P A 1
H6 H 0.2399 0.3693 0.9137 0.084 Uiso 0.711(3) 1 calc PR A 1
C7 C 0.2706(16) 0.4287(5) 0.8675(4) 0.070(3) Uani 0.711(3) 1 d P A 1
H7 H 0.1470 0.4281 0.8554 0.085 Uiso 0.711(3) 1 calc PR A 1
C8 C 0.5623(15) 0.3577(5) 0.9623(3) 0.052(3) Uani 0.711(3) 1 d PD A 1
C9 C 0.4558(13) 0.3606(4) 1.0014(3) 0.054(3) Uani 0.711(3) 1 d PD A 1
H9 H 0.3542 0.3840 1.0010 0.065 Uiso 0.711(3) 1 calc PR A 1
C10 C 0.4970(14) 0.3299(4) 1.0405(3) 0.046(2) Uani 0.711(3) 1 d PDU A 1
C11 C 0.3855(13) 0.3400(4) 1.0829(3) 0.049(2) Uani 0.711(3) 1 d PD A 1
C12 C 0.1899(13) 0.3389(5) 1.0776(3) 0.061(3) Uani 0.711(3) 1 d P A 1
H12 H 0.1305 0.3302 1.0488 0.073 Uiso 0.711(3) 1 calc PR A 1
C13 C 0.0830(16) 0.3509(5) 1.1161(4) 0.063(3) Uani 0.711(3) 1 d P A 1
H13 H -0.0470 0.3498 1.1126 0.076 Uiso 0.711(3) 1 calc PR A 1
C14 C 0.1671(14) 0.3641(4) 1.1582(3) 0.042(3) Uani 0.711(3) 1 d PD A 1
C15 C 0.055(4) 0.3825(7) 1.1975(11) 0.045(4) Uani 0.711(3) 1 d PD . 1
C16 C 0.3602(14) 0.3650(4) 1.1632(4) 0.056(3) Uani 0.711(3) 1 d P A 1
H16 H 0.4182 0.3739 1.1921 0.067 Uiso 0.711(3) 1 calc PR A 1
C17 C 0.4676(14) 0.3533(4) 1.1270(3) 0.056(3) Uani 0.711(3) 1 d P A 1
H17 H 0.5974 0.3541 1.1316 0.067 Uiso 0.711(3) 1 calc PR A 1
C18 C 0.644(5) 0.2925(13) 1.0414(8) 0.044(2) Uani 0.711(3) 1 d PDU A 1
C19 C 0.6881(18) 0.2568(5) 1.0800(4) 0.059(3) Uani 0.711(3) 1 d P A 1
H19 H 0.6166 0.2585 1.1061 0.071 Uiso 0.711(3) 1 calc PR A 1
C20 C 0.8284(15) 0.2212(4) 1.0798(4) 0.0545(16) Uani 0.711(3) 1 d P A 1
H20 H 0.8535 0.1996 1.1060 0.065 Uiso 0.711(3) 1 calc PR A 1
C21 C 0.941(3) 0.2156(8) 1.0403(5) 0.0545(16) Uani 0.711(3) 1 d P A 1
C22 C 0.9031(13) 0.2507(4) 1.0013(3) 0.046(2) Uani 0.711(3) 1 d P A 1
C23 C 0.7531(12) 0.2885(4) 1.0018(3) 0.043(2) Uani 0.711(3) 1 d PD A 1
C24 C 0.7154(19) 0.3226(6) 0.9625(4) 0.045(2) Uani 0.711(3) 1 d PD A 1
C25 C 0.8289(19) 0.3165(6) 0.9225(5) 0.051(3) Uani 0.711(3) 1 d P A 1
H25 H 0.8044 0.3382 0.8964 0.061 Uiso 0.711(3) 1 calc PR A 1
C26 C 0.9691(17) 0.2804(5) 0.9222(4) 0.054(3) Uani 0.711(3) 1 d P A 1
H26 H 1.0386 0.2780 0.8958 0.064 Uiso 0.711(3) 1 calc PR A 1
C27 C 1.014(3) 0.2457(9) 0.9609(6) 0.047(2) Uani 0.711(3) 1 d P A 1
C28 C 1.1633(13) 0.2093(4) 0.9621(4) 0.050(2) Uani 0.711(3) 1 d PD A 1
C29 C 1.1981(15) 0.1780(5) 1.0006(4) 0.065(3) Uani 0.711(3) 1 d P A 1
H29 H 1.2970 0.1538 1.0008 0.078 Uiso 0.711(3) 1 calc PR A 1
C30 C 1.0940(14) 0.1807(4) 1.0392(3) 0.054(3) Uani 0.711(3) 1 d PD A 1
C31 C 1.1391(15) 0.1399(4) 1.0778(3) 0.057(3) Uani 0.711(3) 1 d PD A 1
C32 C 1.0028(16) 0.1070(6) 1.0954(4) 0.080(3) Uani 0.711(3) 1 d P A 1
H32 H 0.8778 0.1124 1.0856 0.096 Uiso 0.711(3) 1 calc PR A 1
C33 C 1.0493(15) 0.0662(5) 1.1273(4) 0.070(3) Uani 0.711(3) 1 d P A 1
H33 H 0.9564 0.0437 1.1375 0.084 Uiso 0.711(3) 1 calc PR A 1
C34 C 1.2320(15) 0.0593(5) 1.1435(4) 0.061(3) Uani 0.711(3) 1 d PD A 1
C35 C 1.2818(13) 0.0178(4) 1.1813(3) 0.081(3) Uani 0.711(3) 1 d PD A 1
C36 C 1.3699(17) 0.0916(6) 1.1286(5) 0.083(4) Uani 0.711(3) 1 d P A 1
H36 H 1.4937 0.0868 1.1397 0.099 Uiso 0.711(3) 1 calc PR A 1
C37 C 1.3216(15) 0.1329(5) 1.0959(4) 0.075(3) Uani 0.711(3) 1 d P A 1
H37 H 1.4148 0.1557 1.0863 0.090 Uiso 0.711(3) 1 calc PR A 1
C38 C 1.2767(13) 0.1996(4) 0.9204(3) 0.048(2) Uani 0.711(3) 1 d PD A 1
C39 C 1.4718(14) 0.2004(4) 0.9258(4) 0.059(3) Uani 0.711(3) 1 d P A 1
H39 H 1.5305 0.2125 0.9537 0.071 Uiso 0.711(3) 1 calc PR A 1
C40 C 1.5767(15) 0.1837(5) 0.8905(4) 0.058(3) Uani 0.711(3) 1 d P A 1
H40 H 1.7067 0.1852 0.8939 0.069 Uiso 0.711(3) 1 calc PR A 1
C41 C 1.4915(18) 0.1649(5) 0.8501(3) 0.060(4) Uani 0.711(3) 1 d PD A 1
C42 C 1.6062(11) 0.1418(3) 0.8126(3) 0.063(2) Uani 0.711(3) 1 d PD . 1
C43 C 1.2994(14) 0.1650(5) 0.8417(4) 0.052(3) Uani 0.711(3) 1 d P A 1
H43 H 1.2436 0.1534 0.8133 0.062 Uiso 0.711(3) 1 calc PR A 1
C44 C 1.1940(13) 0.1829(4) 0.8774(3) 0.058(3) Uani 0.711(3) 1 d P A 1
H44 H 1.0642 0.1839 0.8727 0.070 Uiso 0.711(3) 1 calc PR A 1
C31A C 0.986(2) 0.1552(6) 1.1184(6) 0.069(8) Uani 0.289(3) 1 d PGD A 2
C32A C 0.8861(17) 0.1105(7) 1.1319(7) 0.080(3) Uani 0.289(3) 1 d PGD A 2
H32A H 0.7567 0.1093 1.1265 0.096 Uiso 0.289(3) 1 calc PR A 2
C33A C 0.980(2) 0.0675(6) 1.1536(7) 0.070(3) Uani 0.289(3) 1 d PGD A 2
H33A H 0.9136 0.0375 1.1627 0.084 Uiso 0.289(3) 1 calc PR A 2
C34A C 1.174(2) 0.0693(7) 1.1617(7) 0.061(3) Uani 0.289(3) 1 d PGD A 2
C36A C 1.2731(17) 0.1140(8) 1.1481(8) 0.110(15) Uani 0.289(3) 1 d PGD A 2
H36A H 1.4025 0.1152 1.1536 0.132 Uiso 0.289(3) 1 calc PR A 2
C37A C 1.179(2) 0.1570(6) 1.1265(7) 0.075(3) Uani 0.289(3) 1 d PGD A 2
H37A H 1.2456 0.1870 1.1174 0.090 Uiso 0.289(3) 1 calc PR A 2
C45 C 0.127(2) 0.9315(9) 0.0609(7) 0.250(11) Uani 1 1 d . . .
H45A H 0.1194 0.9284 0.0941 0.375 Uiso 1 1 calc R . .
H45B H 0.0823 0.8990 0.0460 0.375 Uiso 1 1 calc R . .
H45C H 0.0521 0.9612 0.0495 0.375 Uiso 1 1 calc R . .
C46 C 0.386(3) 0.9315(12) 0.0023(6) 0.366(19) Uani 1 1 d U . .
H46A H 0.3700 0.8943 -0.0059 0.550 Uiso 1 1 calc R . .
H46B H 0.5159 0.9410 0.0012 0.550 Uiso 1 1 calc R . .
H46C H 0.3127 0.9533 -0.0196 0.550 Uiso 1 1 calc R . .
C47 C 0.453(3) 0.9468(8) 0.0841(6) 0.186(7) Uani 1 1 d . . .
H47 H 0.4105 0.9476 0.1142 0.224 Uiso 1 1 calc R . .
C1A C 0.343(10) 0.4897(18) 0.8027(16) 0.053(4) Uani 0.289(3) 1 d PD A 2
C2A C 0.469(3) 0.4532(9) 0.8325(8) 0.056(3) Uani 0.289(3) 1 d PD A 2
C3A C 0.655(3) 0.4624(9) 0.8480(8) 0.062(3) Uani 0.289(3) 1 d PD A 2
H3A H 0.7107 0.4951 0.8416 0.075 Uiso 0.289(3) 1 calc PR A 2
C4A C 0.758(3) 0.4236(8) 0.8727(8) 0.064(3) Uani 0.289(3) 1 d PD A 2
H4A H 0.8821 0.4301 0.8830 0.077 Uiso 0.289(3) 1 calc PR A 2
C5A C 0.675(2) 0.3749(7) 0.8819(7) 0.050(2) Uani 0.289(3) 1 d PD A 2
C6A C 0.489(3) 0.3651(9) 0.8666(9) 0.071(8) Uani 0.289(3) 1 d PD A 2
H6A H 0.4338 0.3323 0.8726 0.086 Uiso 0.289(3) 1 calc PR A 2
C7A C 0.389(3) 0.4046(9) 0.8422(10) 0.076(9) Uani 0.289(3) 1 d PD A 2
H7A H 0.2644 0.3983 0.8323 0.091 Uiso 0.289(3) 1 calc PR A 2
C8A C 0.615(4) 0.3426(14) 0.9764(9) 0.052(3) Uani 0.289(3) 1 d PD A 2
H8A H 0.5501 0.3710 0.9619 0.063 Uiso 0.289(3) 1 calc PR A 2
C9A C 0.572(4) 0.3272(13) 1.0215(10) 0.083(12) Uani 0.289(3) 1 d PD A 2
H9A H 0.4816 0.3466 1.0364 0.100 Uiso 0.289(3) 1 calc PR A 2
C10A C 0.660(12) 0.283(3) 1.045(2) 0.044(2) Uani 0.289(3) 1 d PDU A 2
C11A C 0.464(3) 0.2939(9) 1.1162(7) 0.057(7) Uani 0.289(3) 1 d PD A 2
C12A C 0.278(3) 0.2959(10) 1.1011(7) 0.080(10) Uani 0.289(3) 1 d PD A 2
H12A H 0.2379 0.2810 1.0725 0.097 Uiso 0.289(3) 1 calc PR A 2
C13A C 0.150(4) 0.3201(11) 1.1288(8) 0.074(10) Uani 0.289(3) 1 d PD A 2
H13A H 0.0232 0.3202 1.1192 0.088 Uiso 0.289(3) 1 calc PR A 2
C14A C 0.210(3) 0.3443(11) 1.1707(9) 0.042(3) Uani 0.289(3) 1 d PD A 2
C15A C 0.052(10) 0.367(2) 1.196(3) 0.045(4) Uani 0.289(3) 1 d PD A 2
C16A C 0.396(3) 0.3416(11) 1.1868(8) 0.056(3) Uani 0.289(3) 1 d PD A 2
H16A H 0.4373 0.3570 1.2152 0.067 Uiso 0.289(3) 1 calc PR A 2
C17A C 0.518(3) 0.3153(10) 1.1592(8) 0.063(7) Uani 0.289(3) 1 d PD A 2
H17A H 0.6422 0.3119 1.1701 0.076 Uiso 0.289(3) 1 calc PR A 2
C18A C 0.804(3) 0.2584(9) 1.0217(6) 0.043(2) Uani 0.289(3) 1 d PDU A 2
C19A C 0.619(5) 0.2663(15) 1.0904(10) 0.059(3) Uani 0.289(3) 1 d PD A 2
C20A C 0.727(3) 0.2252(9) 1.1110(8) 0.0545(16) Uani 0.289(3) 1 d PD A 2
H20A H 0.6976 0.2141 1.1407 0.065 Uiso 0.289(3) 1 calc PR A 2
C21A C 0.910(7) 0.2173(19) 1.0450(11) 0.0545(16) Uani 0.289(3) 1 d PD A 2
C22A C 0.848(3) 0.2747(9) 0.9767(6) 0.046(2) Uani 0.289(3) 1 d PD A 2
C23A C 0.753(5) 0.3162(16) 0.9526(10) 0.045(2) Uani 0.289(3) 1 d PD A 2
C24A C 0.931(2) 0.3060(8) 0.8867(6) 0.056(7) Uani 0.289(3) 1 d PD A 2
H24A H 0.9574 0.3162 0.8566 0.067 Uiso 0.289(3) 1 calc PR A 2
C25A C 0.784(4) 0.3312(11) 0.9069(9) 0.055(10) Uani 0.289(3) 1 d PD A 2
C26A C 1.043(3) 0.2660(8) 0.9086(8) 0.038(6) Uani 0.289(3) 1 d PD A 2
C27A C 0.995(7) 0.251(2) 0.9535(13) 0.047(2) Uani 0.289(3) 1 d PD A 2
C28A C 1.084(4) 0.2056(11) 0.9746(9) 0.050(2) Uani 0.289(3) 1 d PD A 2
H28A H 1.1764 0.1878 0.9591 0.060 Uiso 0.289(3) 1 calc PR A 2
C29A C 0.877(3) 0.1989(10) 1.0909(7) 0.0545(16) Uani 0.289(3) 1 d PD A 2
C30A C 1.034(3) 0.1873(12) 1.0187(8) 0.054(3) Uani 0.289(3) 1 d PD A 2
H30A H 1.0833 0.1551 1.0306 0.065 Uiso 0.289(3) 1 calc PR A 2
C35A C 1.2818(13) 0.0178(4) 1.1813(3) 0.081(3) Uani 0.289(3) 1 d PD A 2
C38A C 1.190(2) 0.2393(9) 0.8821(7) 0.043(6) Uani 0.289(3) 1 d PD A 2
C39A C 1.376(3) 0.2376(9) 0.8985(8) 0.050(6) Uani 0.289(3) 1 d PD A 2
H39A H 1.4148 0.2539 0.9266 0.060 Uiso 0.289(3) 1 calc PR A 2
C40A C 1.503(3) 0.2110(10) 0.8719(9) 0.066(9) Uani 0.289(3) 1 d PD A 2
H40A H 1.6291 0.2153 0.8805 0.079 Uiso 0.289(3) 1 calc PR A 2
C41A C 1.455(3) 0.1779(14) 0.8328(10) 0.060(4) Uani 0.289(3) 1 d PD A 2
C42A C 1.6062(11) 0.1418(3) 0.8126(3) 0.063(2) Uani 0.289(3) 1 d PD . 2
C43A C 1.265(3) 0.1844(12) 0.8159(9) 0.056(7) Uani 0.289(3) 1 d PD A 2
H43A H 1.2270 0.1700 0.7869 0.067 Uiso 0.289(3) 1 calc PR A 2
C44A C 1.134(3) 0.2117(9) 0.8417(7) 0.052(6) Uani 0.289(3) 1 d PD A 2
H44A H 1.0078 0.2113 0.8315 0.062 Uiso 0.289(3) 1 calc PR A 2
Cd1 Cd 0.19646(6) 0.57891(2) 0.746200(16) 0.04907(16) Uani 1 1 d . . .
Cd2 Cd 0.65257(7) 0.53774(2) 0.735020(19) 0.05995(19) Uani 1 1 d . . .
H6O1 H 0.823(8) 0.4369(6) 0.759(3) 0.072 Uiso 1 1 d D . .
H6O2 H 0.9496(18) 0.471(2) 0.765(3) 0.072 Uiso 1 1 d D . .
N1 N 0.324(2) 0.9405(8) 0.0500(5) 0.244(9) Uani 1 1 d . . .
O1 O 0.1189(6) 0.40704(19) 1.23213(16) 0.0548(12) Uani 1 1 d . . .
O2 O -0.1167(7) 0.3675(2) 1.19322(17) 0.0679(15) Uani 1 1 d . . .
O3 O 1.7786(7) 0.1460(2) 0.81681(18) 0.0797(17) Uani 1 1 d . . .
O4 O 1.5276(6) 0.1130(2) 0.78014(16) 0.0580(12) Uani 1 1 d . . .
O5 O 0.8067(8) 0.5448(3) 0.6686(2) 0.102(2) Uani 1 1 d D . .
H5O1 H 0.7479 0.5274 0.6468 0.153 Uiso 1 1 d RD . .
H5O2 H 0.8116 0.5778 0.6610 0.153 Uiso 1 1 d RD . .
O6 O 0.8310(8) 0.4706(2) 0.7617(3) 0.114(3) Uani 1 1 d D . .
O7 O 1.4498(8) 0.0191(2) 1.1970(2) 0.092(2) Uani 1 1 d . . .
O8 O 0.1712(8) 0.5007(2) 0.7972(2) 0.0892(19) Uani 1 1 d . . .
O9 O 0.4496(7) 0.5346(2) 0.79352(18) 0.0653(14) Uani 1 1 d . . .
O10 O 1.1635(7) -0.0181(2) 1.18858(18) 0.0663(14) Uani 1 1 d . . .
O11 O 0.628(2) 0.9518(7) 0.0809(4) 0.248(8) Uani 1 1 d . . .

loop_
_atom_site_aniso_label
_atom_site_aniso_U_11
_atom_site_aniso_U_22
_atom_site_aniso_U_33
_atom_site_aniso_U_23
_atom_site_aniso_U_13
_atom_site_aniso_U_12
C1 0.062(6) 0.050(11) 0.045(8) -0.008(7) -0.007(7) 0.000(9)
C2 0.038(6) 0.067(7) 0.065(8) 0.011(6) 0.004(5) 0.005(5)
C3 0.046(7) 0.070(6) 0.070(8) 0.019(6) 0.002(5) -0.015(5)
C4 0.050(6) 0.083(7) 0.057(6) 0.018(6) -0.010(4) -0.003(5)
C5 0.055(6) 0.057(6) 0.042(5) 0.008(4) 0.015(4) 0.012(4)
C6 0.055(7) 0.090(9) 0.064(7) 0.027(7) -0.002(6) -0.016(6)
C7 0.056(7) 0.087(9) 0.067(8) 0.020(7) -0.007(6) -0.011(6)
C8 0.057(7) 0.069(8) 0.032(6) 0.003(5) 0.003(5) 0.004(5)
C9 0.059(6) 0.058(7) 0.045(6) -0.001(5) 0.000(5) 0.009(5)
C10 0.046(6) 0.050(6) 0.042(6) 0.005(5) 0.005(5) 0.005(5)
C11 0.059(6) 0.052(6) 0.036(5) 0.000(5) 0.008(5) 0.000(5)
C12 0.039(6) 0.102(9) 0.040(6) -0.023(6) -0.005(4) -0.003(6)
C13 0.038(6) 0.089(10) 0.063(8) -0.016(7) 0.018(5) -0.008(6)
C14 0.038(6) 0.055(8) 0.034(6) -0.007(5) 0.006(4) -0.007(5)
C15 0.060(5) 0.030(13) 0.045(5) -0.010(11) 0.016(4) -0.009(9)
C16 0.048(6) 0.078(9) 0.041(7) -0.021(5) -0.004(5) 0.001(5)
C17 0.048(6) 0.078(8) 0.043(6) -0.002(6) 0.007(5) 0.001(5)
C18 0.046(7) 0.048(12) 0.039(5) -0.001(4) 0.007(6) 0.008(5)
C19 0.074(11) 0.067(8) 0.038(6) -0.005(6) 0.012(5) 0.007(6)
C20 0.066(5) 0.056(4) 0.043(4) 0.006(3) 0.013(3) 0.009(3)
C21 0.066(5) 0.056(4) 0.043(4) 0.006(3) 0.013(3) 0.009(3)
C22 0.049(6) 0.052(6) 0.040(6) -0.002(4) 0.011(5) 0.007(4)
C23 0.049(5) 0.048(6) 0.033(5) 0.004(4) -0.002(4) 0.003(4)
C24 0.041(7) 0.060(6) 0.035(6) -0.006(5) 0.020(4) 0.015(4)
C25 0.055(8) 0.052(9) 0.044(7) 0.008(6) -0.004(6) 0.003(6)
C26 0.057(8) 0.067(8) 0.038(6) -0.001(6) 0.010(5) 0.013(6)
C27 0.051(6) 0.047(6) 0.042(6) 0.004(4) 0.011(5) 0.008(4)
C28 0.042(7) 0.049(5) 0.061(7) -0.001(5) 0.012(5) -0.003(6)
C29 0.064(7) 0.075(8) 0.055(7) 0.013(6) 0.002(5) 0.003(6)
C30 0.041(6) 0.074(7) 0.046(7) -0.013(6) -0.008(5) 0.005(5)
C31 0.067(7) 0.062(7) 0.040(6) 0.001(5) -0.001(5) 0.013(5)
C32 0.056(7) 0.107(9) 0.076(8) 0.026(8) -0.007(5) 0.000(7)
C33 0.052(7) 0.086(7) 0.073(9) 0.031(7) 0.003(5) 0.012(6)
C34 0.047(7) 0.078(7) 0.059(8) 0.008(6) 0.010(5) -0.003(5)
C35 0.074(6) 0.094(7) 0.074(6) 0.029(5) 0.003(5) 0.004(5)
C36 0.051(8) 0.115(12) 0.081(9) 0.027(8) -0.003(7) 0.018(7)
C37 0.045(6) 0.097(9) 0.083(8) 0.029(7) -0.006(5) -0.008(5)
C38 0.049(6) 0.048(6) 0.048(6) -0.002(5) 0.013(5) 0.008(5)
C39 0.054(6) 0.070(7) 0.053(6) -0.011(6) 0.005(5) -0.006(5)
C40 0.050(7) 0.068(8) 0.058(7) -0.019(6) 0.021(5) -0.001(6)
C41 0.069(7) 0.067(9) 0.046(8) -0.016(7) 0.021(6) -0.020(5)
C42 0.063(5) 0.077(6) 0.052(5) -0.010(4) 0.020(4) -0.009(4)
C43 0.038(6) 0.070(8) 0.049(7) -0.005(6) 0.012(5) -0.003(5)
C44 0.045(6) 0.080(8) 0.049(6) -0.012(6) 0.001(5) 0.010(5)
C31A 0.084(19) 0.055(17) 0.073(18) 0.007(14) 0.054(15) 0.002(14)
C32A 0.056(7) 0.107(9) 0.076(8) 0.026(8) -0.007(5) 0.000(7)
C33A 0.052(7) 0.086(7) 0.073(9) 0.031(7) 0.003(5) 0.012(6)
C34A 0.047(7) 0.078(7) 0.059(8) 0.008(6) 0.010(5) -0.003(5)
C36A 0.05(2) 0.14(4) 0.14(4) 0.05(3) -0.04(2) -0.04(2)
C37A 0.045(6) 0.097(9) 0.083(8) 0.029(7) -0.006(5) -0.008(5)
C45 0.133(14) 0.38(3) 0.23(2) -0.03(2) -0.040(14) -0.064(17)
C46 0.32(3) 0.68(5) 0.087(13) 0.03(2) -0.066(16) -0.13(3)
C47 0.197(19) 0.25(2) 0.109(13) 0.009(12) -0.010(14) -0.035(17)
C1A 0.062(6) 0.050(11) 0.045(8) -0.008(7) -0.007(7) 0.000(9)
C2A 0.038(6) 0.067(7) 0.065(8) 0.011(6) 0.004(5) 0.005(5)
C3A 0.046(7) 0.070(6) 0.070(8) 0.019(6) 0.002(5) -0.015(5)
C4A 0.050(6) 0.083(7) 0.057(6) 0.018(6) -0.010(4) -0.003(5)
C5A 0.055(6) 0.057(6) 0.042(5) 0.008(4) 0.015(4) 0.012(4)
C6A 0.045(15) 0.08(2) 0.08(2) 0.019(16) -0.009(14) 0.010(14)
C7A 0.027(13) 0.09(2) 0.11(3) 0.035(19) -0.012(15) -0.002(13)
C8A 0.057(7) 0.069(8) 0.032(6) 0.003(5) 0.003(5) 0.004(5)
C9A 0.048(19) 0.10(3) 0.11(3) -0.03(2) 0.04(2) 0.009(19)
C10A 0.046(7) 0.048(12) 0.039(5) -0.001(4) 0.007(6) 0.008(5)
C11A 0.049(15) 0.09(2) 0.036(14) 0.006(13) 0.009(11) 0.014(13)
C12A 0.068(19) 0.14(3) 0.035(15) -0.044(17) -0.002(13) 0.04(2)
C13A 0.048(18) 0.09(3) 0.08(2) -0.02(2) -0.018(15) 0.008(16)
C14A 0.038(6) 0.055(8) 0.034(6) -0.007(5) 0.006(4) -0.007(5)
C15A 0.060(5) 0.030(13) 0.045(5) -0.010(11) 0.016(4) -0.009(9)
C16A 0.048(6) 0.078(9) 0.041(7) -0.021(5) -0.004(5) 0.001(5)
C17A 0.041(13) 0.070(18) 0.08(2) -0.013(16) 0.013(13) 0.012(13)
C18A 0.049(5) 0.048(6) 0.033(5) 0.004(4) -0.002(4) 0.003(4)
C19A 0.074(11) 0.067(8) 0.038(6) -0.005(6) 0.012(5) 0.007(6)
C20A 0.066(5) 0.056(4) 0.043(4) 0.006(3) 0.013(3) 0.009(3)
C21A 0.066(5) 0.056(4) 0.043(4) 0.006(3) 0.013(3) 0.009(3)
C22A 0.049(6) 0.052(6) 0.040(6) -0.002(4) 0.011(5) 0.007(4)
C23A 0.041(7) 0.060(6) 0.035(6) -0.006(5) 0.020(4) 0.015(4)
C24A 0.029(12) 0.09(2) 0.048(16) -0.013(15) 0.003(11) -0.007(13)
C25A 0.05(2) 0.047(19) 0.07(2) 0.005(16) 0.028(18) 0.022(14)
C26A 0.024(13) 0.031(14) 0.059(17) -0.009(12) 0.013(11) -0.004(10)
C27A 0.051(6) 0.047(6) 0.042(6) 0.004(4) 0.011(5) 0.008(4)
C28A 0.042(7) 0.049(5) 0.061(7) -0.001(5) 0.012(5) -0.003(6)
C29A 0.066(5) 0.056(4) 0.043(4) 0.006(3) 0.013(3) 0.009(3)
C30A 0.041(6) 0.074(7) 0.046(7) -0.013(6) -0.008(5) 0.005(5)
C35A 0.074(6) 0.094(7) 0.074(6) 0.029(5) 0.003(5) 0.004(5)
C38A 0.047(14) 0.049(15) 0.034(12) -0.018(11) 0.007(10) -0.012(11)
C39A 0.044(14) 0.047(15) 0.061(16) 0.000(12) 0.017(12) 0.007(11)
C40A 0.029(14) 0.07(2) 0.10(2) 0.03(2) -0.001(15) -0.030(13)
C41A 0.069(7) 0.067(9) 0.046(8) -0.016(7) 0.021(6) -0.020(5)
C42A 0.063(5) 0.077(6) 0.052(5) -0.010(4) 0.020(4) -0.009(4)
C43A 0.049(16) 0.09(2) 0.034(15) -0.006(15) 0.009(13) -0.016(15)
C44A 0.032(12) 0.062(16) 0.062(16) 0.026(14) 0.018(11) 0.006(11)
Cd1 0.0464(3) 0.0559(3) 0.0457(3) 0.0004(2) 0.0098(2) 0.0013(2)
Cd2 0.0439(3) 0.0731(4) 0.0624(4) -0.0133(3) -0.0015(2) 0.0056(2)
N1 0.206(16) 0.43(3) 0.092(10) -0.003(12) -0.062(11) -0.085(16)
O1 0.048(3) 0.071(3) 0.046(3) -0.008(2) 0.009(2) -0.005(2)
O2 0.046(3) 0.094(4) 0.065(3) -0.027(3) 0.018(2) -0.013(3)
O3 0.052(3) 0.115(5) 0.074(4) -0.023(3) 0.015(3) -0.013(3)
O4 0.051(3) 0.073(3) 0.052(3) -0.013(3) 0.017(2) -0.003(2)
O5 0.092(4) 0.133(6) 0.082(4) -0.029(4) 0.020(3) 0.011(4)
O6 0.058(4) 0.066(4) 0.216(8) -0.008(5) -0.025(5) 0.011(3)
O7 0.056(3) 0.103(5) 0.115(5) 0.051(4) -0.017(3) -0.004(3)
O8 0.057(4) 0.116(5) 0.093(4) 0.033(4) -0.014(3) -0.011(3)
O9 0.062(3) 0.066(4) 0.069(3) 0.011(3) 0.011(3) -0.001(3)
O10 0.066(3) 0.065(3) 0.068(3) 0.026(3) 0.003(3) -0.003(3)
O11 0.186(12) 0.45(2) 0.108(8) 0.028(10) -0.017(8) -0.081(14)

loop_
_atom_type_symbol
_atom_type_description
_atom_type_scat_dispersion_real
_atom_type_scat_dispersion_imag
_atom_type_scat_source
C C 0.0181 0.0091 'International Tables Vol C Tables 4.2.6.8 and 6.1.1.4'
H H 0.0000 0.0000 'International Tables Vol C Tables 4.2.6.8 and 6.1.1.4'
N N 0.0311 0.0180 'International Tables Vol C Tables 4.2.6.8 and 6.1.1.4'
O O 0.0492 0.0322 'International Tables Vol C Tables 4.2.6.8 and 6.1.1.4'
Cd Cd 0.1185 4.6533 'International Tables Vol C Tables 4.2.6.8 and 6.1.1.4'

loop_
_geom_angle_atom_site_label_1
_geom_angle_atom_site_label_2
_geom_angle_atom_site_label_3
_geom_angle
_geom_angle_site_symmetry_1
_geom_angle_site_symmetry_3
O9 C1 O8 123.2(11) . .
O9 C1 C2 123.1(17) . .
O8 C1 C2 113(2) . .
C7 C2 C3 118.2(10) . .
C7 C2 C1 122.8(14) . .
C3 C2 C1 118.9(14) . .
C4 C3 C2 120.4(10) . .
C4 C3 H3 119.8 . .
C2 C3 H3 119.8 . .
C3 C4 C5 121.4(9) . .
C3 C4 H4 119.3 . .
C5 C4 H4 119.3 . .
C4 C5 C6 118.0(9) . .
C4 C5 C8 122.9(9) . .
C6 C5 C8 119.1(9) . .
C7 C6 C5 120.4(10) . .
C7 C6 H6 119.8 . .
C5 C6 H6 119.8 . .
C6 C7 C2 121.6(10) . .
C6 C7 H7 119.2 . .
C2 C7 H7 119.2 . .
C9 C8 C24 119.7(9) . .
C9 C8 C5 117.0(8) . .
C24 C8 C5 123.2(9) . .
C10 C9 C8 121.6(10) . .
C10 C9 H9 119.2 . .
C8 C9 H9 119.2 . .
C9 C10 C18 120.7(10) . .
C9 C10 C11 117.6(9) . .
C18 C10 C11 121.6(9) . .
C12 C11 C17 117.8(9) . .
C12 C11 C10 118.7(8) . .
C17 C11 C10 123.4(9) . .
C11 C12 C13 119.7(9) . .
C11 C12 H12 120.2 . .
C13 C12 H12 120.2 . .
C14 C13 C12 120.9(10) . .
C14 C13 H13 119.5 . .
C12 C13 H13 119.5 . .
C13 C14 C16 119.1(10) . .
C13 C14 C15 121.0(16) . .
C16 C14 C15 119.7(16) . .
O1 C15 O2 122.0(12) . .
O1 C15 C14 124.7(18) . .
O2 C15 C14 113(2) . .
O1 C15 Cd1 64.2(6) . 3_567
O2 C15 Cd1 59.1(5) . 3_567
C14 C15 Cd1 168(2) . 3_567
C17 C16 C14 121.6(9) . .
C17 C16 H16 119.2 . .
C14 C16 H16 119.2 . .
C16 C17 C11 120.9(9) . .
C16 C17 H17 119.6 . .
C11 C17 H17 119.6 . .
C10 C18 C23 118.6(10) . .
C10 C18 C19 123.8(10) . .
C23 C18 C19 117.6(9) . .
C20 C19 C18 122.5(10) . .
C20 C19 H19 118.8 . .
C18 C19 H19 118.8 . .
C19 C20 C21 121.5(10) . .
C19 C20 H20 119.3 . .
C21 C20 H20 119.3 . .
C30 C21 C22 118.1(10) . .
C30 C21 C20 123.7(11) . .
C22 C21 C20 118.0(10) . .
C21 C22 C23 120.1(9) . .
C21 C22 C27 119.0(9) . .
C23 C22 C27 120.8(9) . .
C18 C23 C24 120.2(9) . .
C18 C23 C22 120.3(9) . .
C24 C23 C22 119.5(8) . .
C8 C24 C23 119.1(8) . .
C8 C24 C25 122.4(10) . .
C23 C24 C25 118.3(9) . .
C26 C25 C24 121.8(11) . .
C26 C25 H25 119.1 . .
C24 C25 H25 119.1 . .
C25 C26 C27 122.2(11) . .
C25 C26 H26 118.9 . .
C27 C26 H26 118.9 . .
C28 C27 C26 123.3(12) . .
C28 C27 C22 119.3(10) . .
C26 C27 C22 117.3(10) . .
C29 C28 C27 119.5(10) . .
C29 C28 C38 118.0(9) . .
C27 C28 C38 122.2(10) . .
C28 C29 C30 122.9(10) . .
C28 C29 H29 118.5 . .
C30 C29 H29 118.5 . .
C29 C30 C21 120.9(10) . .
C29 C30 C31 116.8(9) . .
C21 C30 C31 122.0(10) . .
C37 C31 C32 117.1(9) . .
C37 C31 C30 120.6(10) . .
C32 C31 C30 122.2(9) . .
C31 C32 C33 121.4(10) . .
C31 C32 H32 119.3 . .
C33 C32 H32 119.3 . .
C34 C33 C32 120.0(11) . .
C34 C33 H33 120.0 . .
C32 C33 H33 120.0 . .
C36 C34 C33 120.8(10) . .
C36 C34 C35 118.7(10) . .
C33 C34 C35 120.3(10) . .
O10 C35 O7 126.7(8) . .
O10 C35 C34 118.0(8) . .
O7 C35 C34 114.5(8) . .
C34 C36 C37 118.9(11) . .
C34 C36 H36 120.6 . .
C37 C36 H36 120.6 . .
C31 C37 C36 121.7(11) . .
C31 C37 H37 119.2 . .
C36 C37 H37 119.2 . .
C39 C38 C44 118.1(8) . .
C39 C38 C28 119.6(9) . .
C44 C38 C28 121.8(9) . .
C40 C39 C38 120.4(10) . .
C40 C39 H39 119.8 . .
C38 C39 H39 119.8 . .
C41 C40 C39 119.9(10) . .
C41 C40 H40 120.0 . .
C39 C40 H40 120.0 . .
C40 C41 C43 122.7(9) . .
C40 C41 C42 120.2(11) . .
C43 C41 C42 117.1(10) . .
O3 C42 O4 120.8(7) . .
O3 C42 C41 118.8(8) . .
O4 C42 C41 119.9(8) . .
O3 C42 Cd1 64.1(4) . 2_746
O4 C42 Cd1 57.0(3) . 2_746
C41 C42 Cd1 167.6(7) . 2_746
C44 C43 C41 117.0(10) . .
C44 C43 H43 121.5 . .
C41 C43 H43 121.5 . .
C43 C44 C38 121.8(9) . .
C43 C44 H44 119.1 . .
C38 C44 H44 119.1 . .
C32A C31A C37A 120.0 . .
C32A C31A C29A 117.5(15) . .
C37A C31A C29A 122.3(15) . .
C31A C32A C33A 120.0 . .
C31A C32A H32A 120.0 . .
C33A C32A H32A 120.0 . .
C34A C33A C32A 120.0 . .
C34A C33A H33A 120.0 . .
C32A C33A H33A 120.0 . .
C33A C34A C36A 120.0 . .
C34A C36A C37A 120.0 . .
C34A C36A H36A 120.0 . .
C37A C36A H36A 120.0 . .
C36A C37A C31A 120.0 . .
C36A C37A H37A 120.0 . .
C31A C37A H37A 120.0 . .
N1 C45 H45A 109.5 . .
N1 C45 H45B 109.5 . .
H45A C45 H45B 109.5 . .
N1 C45 H45C 109.5 . .
H45A C45 H45C 109.5 . .
H45B C45 H45C 109.5 . .
N1 C46 H46A 109.5 . .
N1 C46 H46B 109.5 . .
H46A C46 H46B 109.5 . .
N1 C46 H46C 109.5 . .
H46A C46 H46C 109.5 . .
H46B C46 H46C 109.5 . .
O11 C47 N1 127.7(19) . .
O11 C47 H47 116.2 . .
N1 C47 H47 116.2 . .
O8 C1A O9 110(2) . .
O8 C1A C2A 138(6) . .
O9 C1A C2A 106(4) . .
C7A C2A C3A 118.9(18) . .
C7A C2A C1A 114(3) . .
C3A C2A C1A 127(3) . .
C4A C3A C2A 121.1(18) . .
C4A C3A H3A 119.5 . .
C2A C3A H3A 119.5 . .
C5A C4A C3A 119.1(17) . .
C5A C4A H4A 120.5 . .
C3A C4A H4A 120.5 . .
C4A C5A C6A 120.4(16) . .
C4A C5A C25A 121(2) . .
C6A C5A C25A 118.8(19) . .
C7A C6A C5A 119.5(18) . .
C7A C6A H6A 120.3 . .
C5A C6A H6A 120.3 . .
C2A C7A C6A 121.0(18) . .
C2A C7A H7A 119.5 . .
C6A C7A H7A 119.5 . .
C23A C8A C9A 122(3) . .
C23A C8A H8A 119.2 . .
C9A C8A H8A 119.2 . .
C8A C9A C10A 123(3) . .
C8A C9A H9A 118.7 . .
C10A C9A H9A 118.7 . .
C18A C10A C19A 120(2) . .
C18A C10A C9A 115(2) . .
C19A C10A C9A 124(2) . .
C17A C11A C12A 118.6(19) . .
C17A C11A C19A 116(2) . .
C12A C11A C19A 125(2) . .
C11A C12A C13A 120(2) . .
C11A C12A H12A 120.1 . .
C13A C12A H12A 120.1 . .
C12A C13A C14A 120(2) . .
C12A C13A H13A 119.9 . .
C14A C13A H13A 119.9 . .
C16A C14A C13A 121(2) . .
C16A C14A C15A 127(4) . .
C13A C14A C15A 113(4) . .
O2 C15A O1 109(2) . .
O2 C15A C14A 138(7) . .
O1 C15A C14A 112(5) . .
C17A C16A C14A 117(2) . .
C17A C16A H16A 121.3 . .
C14A C16A H16A 121.3 . .
C11A C17A C16A 123(2) . .
C11A C17A H17A 118.4 . .
C16A C17A H17A 118.4 . .
C10A C18A C22A 122(2) . .
C10A C18A C21A 119(2) . .
C22A C18A C21A 120(2) . .
C20A C19A C10A 118(2) . .
C20A C19A C11A 122(2) . .
C10A C19A C11A 120(2) . .
C19A C20A C29A 125.9(19) . .
C19A C20A H20A 117.1 . .
C29A C20A H20A 117.1 . .
C30A C21A C18A 118(2) . .
C30A C21A C29A 118(2) . .
C18A C21A C29A 124(2) . .
C23A C22A C27A 115.8(18) . .
C23A C22A C18A 122(2) . .
C27A C22A C18A 122(2) . .
C25A C23A C8A 119(2) . .
C25A C23A C22A 124.2(18) . .
C8A C23A C22A 117(2) . .
C25A C24A C26A 124.4(18) . .
C25A C24A H24A 117.8 . .
C26A C24A H24A 117.8 . .
C24A C25A C23A 116.0(18) . .
C24A C25A C5A 121.2(19) . .
C23A C25A C5A 122.7(18) . .
C24A C26A C27A 115.8(17) . .
C24A C26A C38A 119.6(18) . .
C27A C26A C38A 124.4(19) . .
C26A C27A C22A 123.5(18) . .
C26A C27A C28A 118(2) . .
C22A C27A C28A 118(2) . .
C30A C28A C27A 121(2) . .
C30A C28A H28A 119.7 . .
C27A C28A H28A 119.7 . .
C20A C29A C21A 113.5(18) . .
C20A C29A C31A 119.8(17) . .
C21A C29A C31A 126.6(19) . .
C28A C30A C21A 120(2) . .
C28A C30A H30A 119.8 . .
C21A C30A H30A 119.8 . .
C39A C38A C44A 119.4(18) . .
C39A C38A C26A 122.5(17) . .
C44A C38A C26A 117.9(17) . .
C38A C39A C40A 119(2) . .
C38A C39A H39A 120.7 . .
C40A C39A H39A 120.7 . .
C39A C40A C41A 125(2) . .
C39A C40A H40A 117.3 . .
C41A C40A H40A 117.3 . .
C40A C41A C43A 112.4(18) . .
C44A C43A C41A 122(2) . .
C44A C43A H43A 119.0 . .
C41A C43A H43A 119.0 . .
C38A C44A C43A 120.6(19) . .
C38A C44A H44A 119.7 . .
C43A C44A H44A 119.7 . .
O10 Cd1 O2 158.77(18) 4_465 3_567
O10 Cd1 O4 93.60(18) 4_465 2_756
O2 Cd1 O4 106.78(18) 3_567 2_756
O10 Cd1 O1 103.25(18) 4_465 3_567
O2 Cd1 O1 55.84(16) 3_567 3_567
O4 Cd1 O1 149.66(17) 2_756 3_567
O10 Cd1 O8 83.8(2) 4_465 .
O2 Cd1 O8 89.0(2) 3_567 .
O4 Cd1 O8 125.47(18) 2_756 .
O1 Cd1 O8 81.86(18) 3_567 .
O10 Cd1 O9 98.25(19) 4_465 .
O2 Cd1 O9 93.06(18) 3_567 .
O4 Cd1 O9 74.31(17) 2_756 .
O1 Cd1 O9 126.59(17) 3_567 .
O8 Cd1 O9 52.54(17) . .
O10 Cd1 O3 85.9(2) 4_465 2_756
O2 Cd1 O3 101.0(2) 3_567 2_756
O4 Cd1 O3 54.20(16) 2_756 2_756
O1 Cd1 O3 101.51(17) 3_567 2_756
O8 Cd1 O3 169.7(2) . 2_756
O9 Cd1 O3 128.51(17) . 2_756
O10 Cd1 C15 130.1(6) 4_465 3_567
O2 Cd1 C15 28.7(6) 3_567 3_567
O4 Cd1 C15 133.1(4) 2_756 3_567
O1 Cd1 C15 27.5(7) 3_567 3_567
O8 Cd1 C15 81.4(6) . 3_567
O9 Cd1 C15 109.3(8) . 3_567
O3 Cd1 C15 106.1(6) 2_756 3_567
O10 Cd1 C42A 88.3(2) 4_465 2_756
O2 Cd1 C42A 107.0(2) 3_567 2_756
O4 Cd1 C42A 27.55(19) 2_756 2_756
O1 Cd1 C42A 126.8(2) 3_567 2_756
O8 Cd1 C42A 151.3(2) . 2_756
O9 Cd1 C42A 101.8(2) . 2_756
O3 Cd1 C42A 26.72(18) 2_756 2_756
C15 Cd1 C42A 123.6(5) 3_567 2_756
O10 Cd1 C42 88.3(2) 4_465 2_756
O2 Cd1 C42 107.0(2) 3_567 2_756
O4 Cd1 C42 27.55(19) 2_756 2_756
O1 Cd1 C42 126.8(2) 3_567 2_756
O8 Cd1 C42 151.3(2) . 2_756
O9 Cd1 C42 101.8(2) . 2_756
O3 Cd1 C42 26.72(18) 2_756 2_756
C15 Cd1 C42 123.6(5) 3_567 2_756
C42A Cd1 C42 0.0(4) 2_756 2_756
O10 Cd1 Cd2 77.87(13) 4_465 .
O2 Cd1 Cd2 121.55(12) 3_567 .
O4 Cd1 Cd2 41.42(12) 2_756 .
O1 Cd1 Cd2 167.13(11) 3_567 .
O8 Cd1 Cd2 85.54(14) . .
O9 Cd1 Cd2 41.27(12) . .
O3 Cd1 Cd2 91.35(12) 2_756 .
C15 Cd1 Cd2 147.0(8) 3_567 .
C42A Cd1 Cd2 65.80(17) 2_756 .
C42 Cd1 Cd2 65.80(17) 2_756 .
O6 Cd2 O7 92.0(2) . 4_465
O6 Cd2 O5 92.8(3) . .
O7 Cd2 O5 88.6(2) 4_465 .
O6 Cd2 O9 95.7(3) . .
O7 Cd2 O9 85.0(2) 4_465 .
O5 Cd2 O9 169.5(2) . .
O6 Cd2 O1 85.9(2) . 3_667
O7 Cd2 O1 173.85(19) 4_465 3_667
O5 Cd2 O1 85.8(2) . 3_667
O9 Cd2 O1 100.90(17) . 3_667
O6 Cd2 O4 170.4(3) . 2_756
O7 Cd2 O4 94.7(2) 4_465 2_756
O5 Cd2 O4 94.2(2) . 2_756
O9 Cd2 O4 78.04(16) . 2_756
O1 Cd2 O4 88.07(17) 3_667 2_756
O6 Cd2 Cd1 136.2(2) . .
O7 Cd2 Cd1 69.36(15) 4_465 .
O5 Cd2 Cd1 124.42(16) . .
O9 Cd2 Cd1 45.27(12) . .
O1 Cd2 Cd1 115.98(11) 3_667 .
O4 Cd2 Cd1 41.75(11) 2_756 .
C47 N1 C45 119.8(17) . .
C47 N1 C46 118.1(18) . .
C45 N1 C46 120.8(14) . .
C15 O1 C15A 12(5) . .
C15 O1 Cd2 148.3(8) . 3_667
C15A O1 Cd2 151.2(17) . 3_667
C15 O1 Cd1 88.3(9) . 3_567
C15A O1 Cd1 90.3(19) . 3_567
Cd2 O1 Cd1 117.66(19) 3_667 3_567
C15A O2 C15 17(3) . .
C15A O2 Cd1 104(3) . 3_567
C15 O2 Cd1 92.2(8) . 3_567
C42 O3 Cd1 89.2(4) . 2_746
C42 O4 Cd2 144.3(5) . 2_746
C42 O4 Cd1 95.5(4) . 2_746
Cd2 O4 Cd1 96.83(18) 2_746 2_746
Cd2 O5 H5O1 109.4 . .
Cd2 O5 H5O2 108.6 . .
H5O1 O5 H5O2 109.5 . .
Cd2 O6 H6O1 133(5) . .
Cd2 O6 H6O2 125(5) . .
H6O1 O6 H6O2 96(2) . .
C35 O7 Cd2 136.8(6) . 4_666
C1 O8 C1A 21(2) . .
C1 O8 Cd1 91.6(10) . .
C1A O8 Cd1 98(3) . .
C1 O9 C1A 19(3) . .
C1 O9 Cd2 141.8(7) . .
C1A O9 Cd2 123(2) . .
C1 O9 Cd1 91.6(7) . .
C1A O9 Cd1 94.1(16) . .
Cd2 O9 Cd1 93.46(18) . .
C35 O10 Cd1 124.1(5) . 4_666

loop_
_geom_bond_atom_site_label_1
_geom_bond_atom_site_label_2
_geom_bond_distance
_geom_bond_site_symmetry_2
C1 O9 1.22(3) .
C1 O8 1.24(2) .
C1 C2 1.509(14) .
C2 C7 1.389(15) .
C2 C3 1.395(14) .
C3 C4 1.376(14) .
C3 H3 0.9300 .
C4 C5 1.391(13) .
C4 H4 0.9300 .
C5 C6 1.399(13) .
C5 C8 1.498(12) .
C6 C7 1.371(15) .
C6 H6 0.9300 .
C7 H7 0.9300 .
C8 C9 1.391(11) .
C8 C24 1.402(12) .
C9 C10 1.373(12) .
C9 H9 0.9300 .
C10 C18 1.401(12) .
C10 C11 1.514(13) .
C11 C12 1.398(13) .
C11 C17 1.399(13) .
C12 C13 1.411(14) .
C12 H12 0.9300 .
C13 C14 1.352(15) .
C13 H13 0.9300 .
C14 C16 1.381(14) .
C14 C15 1.491(14) .
C15 O1 1.23(3) .
C15 O2 1.28(3) .
C15 Cd1 2.664(12) 3_567
C16 C17 1.357(13) .
C16 H16 0.9300 .
C17 H17 0.9300 .
C18 C23 1.418(12) .
C18 C19 1.439(15) .
C19 C20 1.339(14) .
C19 H19 0.9300 .
C20 C21 1.432(14) .
C20 H20 0.9300 .
C21 C30 1.401(15) .
C21 C22 1.429(15) .
C22 C23 1.429(12) .
C22 C27 1.448(15) .
C23 C24 1.422(11) .
C24 C25 1.449(15) .
C25 C26 1.347(17) .
C25 H25 0.9300 .
C26 C27 1.426(15) .
C26 H26 0.9300 .
C27 C28 1.398(15) .
C28 C29 1.361(14) .
C28 C38 1.501(12) .
C29 C30 1.368(14) .
C29 H29 0.9300 .
C30 C31 1.522(11) .
C31 C37 1.386(14) .
C31 C32 1.390(15) .
C32 C33 1.393(15) .
C32 H32 0.9300 .
C33 C34 1.372(14) .
C33 H33 0.9300 .
C34 C36 1.362(17) .
C34 C35 1.522(13) .
C35 O10 1.256(10) .
C35 O7 1.257(9) .
C36 C37 1.418(17) .
C36 H36 0.9300 .
C37 H37 0.9300 .
C38 C39 1.395(13) .
C38 C44 1.397(13) .
C39 C40 1.359(13) .
C39 H39 0.9300 .
C40 C41 1.356(16) .
C40 H40 0.9300 .
C41 C43 1.381(16) .
C41 C42 1.504(11) .
C42 O3 1.236(8) .
C42 O4 1.277(8) .
C42 Cd1 2.748(7) 2_746
C43 C44 1.378(13) .
C43 H43 0.9300 .
C44 H44 0.9300 .
C31A C32A 1.3900 .
C31A C37A 1.3900 .
C31A C29A 1.526(14) .
C32A C33A 1.3900 .
C32A H32A 0.9300 .
C33A C34A 1.3900 .
C33A H33A 0.9300 .
C34A C36A 1.3900 .
C36A C37A 1.3900 .
C36A H36A 0.9300 .
C37A H37A 0.9300 .
C45 N1 1.48(2) .
C45 H45A 0.9600 .
C45 H45B 0.9600 .
C45 H45C 0.9600 .
C46 N1 1.48(2) .
C46 H46A 0.9600 .
C46 H46B 0.9600 .
C46 H46C 0.9600 .
C47 O11 1.268(19) .
C47 N1 1.307(19) .
C47 H47 0.9300 .
C1A O8 1.26(6) .
C1A O9 1.38(7) .
C1A C2A 1.51(2) .
C2A C7A 1.375(18) .
C2A C3A 1.394(18) .
C3A C4A 1.385(17) .
C3A H3A 0.9300 .
C4A C5A 1.384(17) .
C4A H4A 0.9300 .
C5A C6A 1.394(17) .
C5A C25A 1.494(18) .
C6A C7A 1.383(17) .
C6A H6A 0.9300 .
C7A H7A 0.9300 .
C8A C23A 1.395(18) .
C8A C9A 1.396(19) .
C8A H8A 0.9300 .
C9A C10A 1.415(19) .
C9A H9A 0.9300 .
C10A C18A 1.405(14) .
C10A C19A 1.409(19) .
C11A C17A 1.372(18) .
C11A C12A 1.380(18) .
C11A C19A 1.53(2) .
C12A C13A 1.383(18) .
C12A H12A 0.9300 .
C13A C14A 1.387(19) .
C13A H13A 0.9300 .
C14A C16A 1.386(19) .
C14A C15A 1.50(2) .
C15A O2 1.20(7) .
C15A O1 1.48(8) .
C16A C17A 1.376(18) .
C16A H16A 0.9300 .
C17A H17A 0.9300 .
C18A C22A 1.406(17) .
C18A C21A 1.420(19) .
C19A C20A 1.392(19) .
C20A C29A 1.408(18) .
C20A H20A 0.9300 .
C21A C30A 1.411(19) .
C21A C29A 1.423(18) .
C22A C23A 1.397(14) .
C22A C27A 1.403(19) .
C23A C25A 1.390(18) .
C24A C25A 1.382(18) .
C24A C26A 1.400(17) .
C24A H24A 0.9300 .
C26A C27A 1.401(19) .
C26A C38A 1.489(18) .
C27A C28A 1.415(19) .
C28A C30A 1.409(19) .
C28A H28A 0.9300 .
C30A H30A 0.9300 .
C38A C39A 1.384(17) .
C38A C44A 1.384(17) .
C39A C40A 1.384(18) .
C39A H39A 0.9300 .
C40A C41A 1.414(19) .
C40A H40A 0.9300 .
C41A C43A 1.424(19) .
C43A C44A 1.406(18) .
C43A H43A 0.9300 .
C44A H44A 0.9300 .
Cd1 O10 2.241(5) 4_465
Cd1 O2 2.286(5) 3_567
Cd1 O4 2.315(4) 2_756
Cd1 O1 2.400(4) 3_567
Cd1 O8 2.446(6) .
Cd1 O9 2.457(5) .
Cd1 O3 2.471(5) 2_756
Cd1 C15 2.664(12) 3_567
Cd1 C42A 2.748(8) 2_756
Cd1 C42 2.748(8) 2_756
Cd1 Cd2 3.4519(7) .
Cd2 O6 2.211(6) .
Cd2 O7 2.259(5) 4_465
Cd2 O5 2.261(6) .
Cd2 O9 2.281(5) .
Cd2 O1 2.294(5) 3_667
Cd2 O4 2.300(5) 2_756
O1 Cd2 2.294(5) 3_667
O1 Cd1 2.400(4) 3_567
O2 Cd1 2.286(5) 3_567
O3 Cd1 2.471(5) 2_746
O4 Cd2 2.300(5) 2_746
O4 Cd1 2.315(4) 2_746
O5 H5O1 0.8501 .
O5 H5O2 0.8501 .
O6 H6O1 0.846(10) .
O6 H6O2 0.848(11) .
O7 Cd2 2.259(5) 4_666
O10 Cd1 2.241(5) 4_666

loop_
_geom_torsion_atom_site_label_1
_geom_torsion_atom_site_label_2
_geom_torsion_atom_site_label_3
_geom_torsion_atom_site_label_4
_geom_torsion
_geom_torsion_site_symmetry_1
_geom_torsion_site_symmetry_4
O9 C1 C2 C7 -175.6(12) . .
O8 C1 C2 C7 -1.5(18) . .
O9 C1 C2 C3 6.8(19) . .
O8 C1 C2 C3 -179.1(11) . .
C7 C2 C3 C4 0.0(18) . .
C1 C2 C3 C4 177.7(11) . .
C2 C3 C4 C5 1.1(18) . .
C3 C4 C5 C6 -0.9(17) . .
C3 C4 C5 C8 -178.3(10) . .
C4 C5 C6 C7 -0.3(17) . .
C8 C5 C6 C7 177.2(11) . .
C5 C6 C7 C2 1.4(19) . .
C3 C2 C7 C6 -1.2(19) . .
C1 C2 C7 C6 -178.8(12) . .
C4 C5 C8 C9 122.2(11) . .
C6 C5 C8 C9 -55.2(14) . .
C4 C5 C8 C24 -55.6(18) . .
C6 C5 C8 C24 127.0(14) . .
C24 C8 C9 C10 0.2(15) . .
C5 C8 C9 C10 -177.7(10) . .
C8 C9 C10 C18 -3(2) . .
C8 C9 C10 C11 173.9(10) . .
C9 C10 C11 C12 53.2(13) . .
C18 C10 C11 C12 -130(2) . .
C9 C10 C11 C17 -123.2(11) . .
C18 C10 C11 C17 54(3) . .
C17 C11 C12 C13 0.0(17) . .
C10 C11 C12 C13 -176.7(11) . .
C11 C12 C13 C14 1(2) . .
C12 C13 C14 C16 -0.8(19) . .
C12 C13 C14 C15 173.5(14) . .
C13 C14 C15 O1 -162(2) . .
C16 C14 C15 O1 13(3) . .
C13 C14 C15 O2 22(3) . .
C16 C14 C15 O2 -163.7(16) . .
C13 C14 C15 Cd1 -24(6) . 3_567
C16 C14 C15 Cd1 150(5) . 3_567
C13 C14 C16 C17 0.3(17) . .
C15 C14 C16 C17 -174.0(14) . .
C14 C16 C17 C11 0.3(17) . .
C12 C11 C17 C16 -0.4(16) . .
C10 C11 C17 C16 176.1(10) . .
C9 C10 C18 C23 2(4) . .
C11 C10 C18 C23 -174(2) . .
C9 C10 C18 C19 -176(3) . .
C11 C10 C18 C19 7(5) . .
C10 C18 C19 C20 179(3) . .
C23 C18 C19 C20 1(5) . .
C18 C19 C20 C21 -2(3) . .
C19 C20 C21 C30 177.0(17) . .
C19 C20 C21 C22 2(3) . .
C30 C21 C22 C23 -177.3(14) . .
C20 C21 C22 C23 -2(3) . .
C30 C21 C22 C27 5(3) . .
C20 C21 C22 C27 -179.9(19) . .
C10 C18 C23 C24 1(5) . .
C19 C18 C23 C24 180(2) . .
C10 C18 C23 C22 -180(2) . .
C19 C18 C23 C22 -1(4) . .
C21 C22 C23 C18 2(3) . .
C27 C22 C23 C18 179(3) . .
C21 C22 C23 C24 -179.0(16) . .
C27 C22 C23 C24 -1(2) . .
C9 C8 C24 C23 3(2) . .
C5 C8 C24 C23 -179.2(12) . .
C9 C8 C24 C25 178.3(13) . .
C5 C8 C24 C25 -4(2) . .
C18 C23 C24 C8 -4(3) . .
C22 C23 C24 C8 176.9(12) . .
C18 C23 C24 C25 -179(2) . .
C22 C23 C24 C25 1.6(19) . .
C8 C24 C25 C26 -176.2(16) . .
C23 C24 C25 C26 -1(2) . .
C24 C25 C26 C27 0(2) . .
C25 C26 C27 C28 -177.6(19) . .
C25 C26 C27 C22 0(3) . .
C21 C22 C27 C28 -4(3) . .
C23 C22 C27 C28 178.3(15) . .
C21 C22 C27 C26 178.2(18) . .
C23 C22 C27 C26 1(3) . .
C26 C27 C28 C29 179.3(17) . .
C22 C27 C28 C29 2(3) . .
C26 C27 C28 C38 -7(3) . .
C22 C27 C28 C38 176.0(15) . .
C27 C28 C29 C30 -1(2) . .
C38 C28 C29 C30 -175.0(10) . .
C28 C29 C30 C21 2(2) . .
C28 C29 C30 C31 174.9(10) . .
C22 C21 C30 C29 -4(3) . .
C20 C21 C30 C29 -178.6(16) . .
C22 C21 C30 C31 -176.8(14) . .
C20 C21 C30 C31 9(3) . .
C29 C30 C31 C37 51.2(14) . .
C21 C30 C31 C37 -135.6(16) . .
C29 C30 C31 C32 -126.5(12) . .
C21 C30 C31 C32 46.6(19) . .
C37 C31 C32 C33 -4.5(18) . .
C30 C31 C32 C33 173.3(11) . .
C31 C32 C33 C34 3(2) . .
C32 C33 C34 C36 -1(2) . .
C32 C33 C34 C35 175.0(11) . .
C36 C34 C35 O10 -167.1(11) . .
C33 C34 C35 O10 17.3(16) . .
C36 C34 C35 O7 3.0(16) . .
C33 C34 C35 O7 -172.7(10) . .
C33 C34 C36 C37 0(2) . .
C35 C34 C36 C37 -175.5(11) . .
C32 C31 C37 C36 4.0(18) . .
C30 C31 C37 C36 -173.8(11) . .
C34 C36 C37 C31 -2(2) . .
C29 C28 C38 C39 -54.4(14) . .
C27 C28 C38 C39 131.3(17) . .
C29 C28 C38 C44 117.3(12) . .
C27 C28 C38 C44 -57.0(19) . .
C44 C38 C39 C40 -2.1(16) . .
C28 C38 C39 C40 169.9(11) . .
C38 C39 C40 C41 -1.6(19) . .
C39 C40 C41 C43 4(2) . .
C39 C40 C41 C42 -174.5(11) . .
C40 C41 C42 O3 -8.4(16) . .
C43 C41 C42 O3 172.8(10) . .
C40 C41 C42 O4 163.5(11) . .
C43 C41 C42 O4 -15.4(14) . .
C40 C41 C42 Cd1 92(4) . 2_746
C43 C41 C42 Cd1 -87(3) . 2_746
C40 C41 C43 C44 -3.0(19) . .
C42 C41 C43 C44 175.8(10) . .
C41 C43 C44 C38 -0.9(17) . .
C39 C38 C44 C43 3.4(16) . .
C28 C38 C44 C43 -168.5(10) . .
C37A C31A C32A C33A 0.0 . .
C29A C31A C32A C33A 174.7(18) . .
C31A C32A C33A C34A 0.0 . .
C32A C33A C34A C36A 0.0 . .
C33A C34A C36A C37A 0.0 . .
C34A C36A C37A C31A 0.0 . .
C32A C31A C37A C36A 0.0 . .
C29A C31A C37A C36A -174.4(19) . .
O8 C1A C2A C7A 34(6) . .
O9 C1A C2A C7A -176(3) . .
O8 C1A C2A C3A -150(4) . .
O9 C1A C2A C3A 0(5) . .
C7A C2A C3A C4A 0(2) . .
C1A C2A C3A C4A -176(3) . .
C2A C3A C4A C5A 0.3(19) . .
C3A C4A C5A C6A 0(3) . .
C3A C4A C5A C25A 177.8(19) . .
C4A C5A C6A C7A 0(4) . .
C25A C5A C6A C7A -178(2) . .
C3A C2A C7A C6A -1(4) . .
C1A C2A C7A C6A 176(3) . .
C5A C6A C7A C2A 1(4) . .
C23A C8A C9A C10A -2(9) . .
C8A C9A C10A C18A 4(13) . .
C8A C9A C10A C19A -179(7) . .
C17A C11A C12A C13A 1.3(19) . .
C19A C11A C12A C13A 177(3) . .
C11A C12A C13A C14A 3(2) . .
C12A C13A C14A C16A -4(4) . .
C12A C13A C14A C15A -179(4) . .
C16A C14A C15A O2 -166(8) . .
C13A C14A C15A O2 8(11) . .
C16A C14A C15A O1 24(8) . .
C13A C14A C15A O1 -162(4) . .
C13A C14A C16A C17A 1(4) . .
C15A C14A C16A C17A 176(4) . .
C12A C11A C17A C16A -4(3) . .
C19A C11A C17A C16A 180(3) . .
C14A C16A C17A C11A 3(4) . .
C19A C10A C18A C22A -180(7) . .
C9A C10A C18A C22A -3(12) . .
C19A C10A C18A C21A -2(13) . .
C9A C10A C18A C21A 174(7) . .
C18A C10A C19A C20A 1(13) . .
C9A C10A C19A C20A -175(8) . .
C18A C10A C19A C11A 179(7) . .
C9A C10A C19A C11A 3(14) . .
C17A C11A C19A C20A 55(5) . .
C12A C11A C19A C20A -121(3) . .
C17A C11A C19A C10A -123(7) . .
C12A C11A C19A C10A 61(8) . .
C10A C19A C20A C29A 1(8) . .
C11A C19A C20A C29A -177(3) . .
C10A C18A C21A C30A 171(7) . .
C22A C18A C21A C30A -12(6) . .
C10A C18A C21A C29A 1(9) . .
C22A C18A C21A C29A 179(4) . .
C10A C18A C22A C23A 0(7) . .
C21A C18A C22A C23A -178(4) . .
C10A C18A C22A C27A 178(7) . .
C21A C18A C22A C27A 1(5) . .
C9A C8A C23A C25A 177(3) . .
C9A C8A C23A C22A -2(7) . .
C27A C22A C23A C25A 6(6) . .
C18A C22A C23A C25A -176(3) . .
C27A C22A C23A C8A -176(4) . .
C18A C22A C23A C8A 3(6) . .
C26A C24A C25A C23A 2(2) . .
C26A C24A C25A C5A 178(3) . .
C8A C23A C25A C24A 176(4) . .
C22A C23A C25A C24A -6(5) . .
C8A C23A C25A C5A 0(6) . .
C22A C23A C25A C5A 178(4) . .
C4A C5A C25A C24A -67(3) . .
C6A C5A C25A C24A 111(3) . .
C4A C5A C25A C23A 109(3) . .
C6A C5A C25A C23A -73(4) . .
C25A C24A C26A C27A 1(3) . .
C25A C24A C26A C38A 176(2) . .
C24A C26A C27A C22A -2(6) . .
C38A C26A C27A C22A -176(4) . .
C24A C26A C27A C28A 171(4) . .
C38A C26A C27A C28A -4(7) . .
C23A C22A C27A C26A -2(7) . .
C18A C22A C27A C26A 180(4) . .
C23A C22A C27A C28A -174(4) . .
C18A C22A C27A C28A 7(7) . .
C26A C27A C28A C30A -177(4) . .
C22A C27A C28A C30A -4(7) . .
C19A C20A C29A C21A -1(5) . .
C19A C20A C29A C31A 179(3) . .
C30A C21A C29A C20A -169(4) . .
C18A C21A C29A C20A 0(7) . .
C30A C21A C29A C31A 11(7) . .
C18A C21A C29A C31A -180(4) . .
C32A C31A C29A C20A 60(3) . .
C37A C31A C29A C20A -125(2) . .
C32A C31A C29A C21A -120(4) . .
C37A C31A C29A C21A 55(5) . .
C27A C28A C30A C21A -7(6) . .
C18A C21A C30A C28A 15(7) . .
C29A C21A C30A C28A -175(4) . .
C24A C26A C38A C39A 125(2) . .
C27A C26A C38A C39A -61(4) . .
C24A C26A C38A C44A -60(3) . .
C27A C26A C38A C44A 114(4) . .
C44A C38A C39A C40A 4(3) . .
C26A C38A C39A C40A 179(2) . .
C38A C39A C40A C41A -10(4) . .
C39A C40A C41A C43A 14(5) . .
C40A C41A C43A C44A -13(5) . .
C39A C38A C44A C43A -3(4) . .
C26A C38A C44A C43A -178(2) . .
C41A C43A C44A C38A 8(4) . .
O10 Cd1 Cd2 O6 -83.9(3) 4_465 .
O2 Cd1 Cd2 O6 86.7(3) 3_567 .
O4 Cd1 Cd2 O6 166.1(3) 2_756 .
O1 Cd1 Cd2 O6 12.5(6) 3_567 .
O8 Cd1 Cd2 O6 0.7(3) . .
O9 Cd1 Cd2 O6 33.9(3) . .
O3 Cd1 Cd2 O6 -169.5(3) 2_756 .
C15 Cd1 Cd2 O6 67.4(8) 3_567 .
C42A Cd1 Cd2 O6 -177.6(3) 2_756 .
C42 Cd1 Cd2 O6 -177.6(3) 2_756 .
O10 Cd1 Cd2 O7 -13.8(2) 4_465 4_465
O2 Cd1 Cd2 O7 156.9(3) 3_567 4_465
O4 Cd1 Cd2 O7 -123.7(3) 2_756 4_465
O1 Cd1 Cd2 O7 82.6(6) 3_567 4_465
O8 Cd1 Cd2 O7 70.8(2) . 4_465
O9 Cd1 Cd2 O7 104.1(3) . 4_465
O3 Cd1 Cd2 O7 -99.3(2) 2_756 4_465
C15 Cd1 Cd2 O7 137.6(8) 3_567 4_465
C42A Cd1 Cd2 O7 -107.4(3) 2_756 4_465
C42 Cd1 Cd2 O7 -107.4(3) 2_756 4_465
O10 Cd1 Cd2 O5 59.3(3) 4_465 .
O2 Cd1 Cd2 O5 -130.0(3) 3_567 .
O4 Cd1 Cd2 O5 -50.6(3) 2_756 .
O1 Cd1 Cd2 O5 155.7(6) 3_567 .
O8 Cd1 Cd2 O5 143.9(3) . .
O9 Cd1 Cd2 O5 177.2(3) . .
O3 Cd1 Cd2 O5 -26.3(3) 2_756 .
C15 Cd1 Cd2 O5 -149.4(8) 3_567 .
C42A Cd1 Cd2 O5 -34.3(3) 2_756 .
C42 Cd1 Cd2 O5 -34.3(3) 2_756 .
O10 Cd1 Cd2 O9 -117.9(2) 4_465 .
O2 Cd1 Cd2 O9 52.8(2) 3_567 .
O4 Cd1 Cd2 O9 132.2(3) 2_756 .
O1 Cd1 Cd2 O9 -21.5(6) 3_567 .
O8 Cd1 Cd2 O9 -33.3(2) . .
O3 Cd1 Cd2 O9 156.6(2) 2_756 .
C15 Cd1 Cd2 O9 33.5(8) 3_567 .
C42A Cd1 Cd2 O9 148.5(3) 2_756 .
C42 Cd1 Cd2 O9 148.5(3) 2_756 .
O10 Cd1 Cd2 O1 162.90(19) 4_465 3_667
O2 Cd1 Cd2 O1 -26.4(2) 3_567 3_667
O4 Cd1 Cd2 O1 53.0(2) 2_756 3_667
O1 Cd1 Cd2 O1 -100.7(6) 3_567 3_667
O8 Cd1 Cd2 O1 -112.5(2) . 3_667
O9 Cd1 Cd2 O1 -79.2(2) . 3_667
O3 Cd1 Cd2 O1 77.33(19) 2_756 3_667
C15 Cd1 Cd2 O1 -45.8(7) 3_567 3_667
C42A Cd1 Cd2 O1 69.3(2) 2_756 3_667
C42 Cd1 Cd2 O1 69.3(2) 2_756 3_667
O10 Cd1 Cd2 O4 109.9(2) 4_465 2_756
O2 Cd1 Cd2 O4 -79.4(2) 3_567 2_756
O1 Cd1 Cd2 O4 -153.7(5) 3_567 2_756
O8 Cd1 Cd2 O4 -165.5(2) . 2_756
O9 Cd1 Cd2 O4 -132.2(3) . 2_756
O3 Cd1 Cd2 O4 24.4(2) 2_756 2_756
C15 Cd1 Cd2 O4 -98.7(7) 3_567 2_756
C42A Cd1 Cd2 O4 16.3(3) 2_756 2_756
C42 Cd1 Cd2 O4 16.3(3) 2_756 2_756
O11 C47 N1 C45 176(2) . .
O11 C47 N1 C46 8(4) . .
O2 C15 O1 C15A 87(11) . .
C14 C15 O1 C15A -89(12) . .
Cd1 C15 O1 C15A 99(11) 3_567 .
O2 C15 O1 Cd2 -159.4(7) . 3_667
C14 C15 O1 Cd2 25(4) . 3_667
Cd1 C15 O1 Cd2 -147(2) 3_567 3_667
O2 C15 O1 Cd1 -13(2) . 3_567
C14 C15 O1 Cd1 171(2) . 3_567
O2 C15A O1 C15 -73(13) . .
C14A C15A O1 C15 100(11) . .
O2 C15A O1 Cd2 -159.0(15) . 3_667
C14A C15A O1 Cd2 14(12) . 3_667
O2 C15A O1 Cd1 7(6) . 3_567
C14A C15A O1 Cd1 -180(5) . 3_567
O1 C15A O2 C15 40(14) . .
C14A C15A O2 C15 -130(27) . .
O1 C15A O2 Cd1 -8(6) . 3_567
C14A C15A O2 Cd1 -178(8) . 3_567
O1 C15 O2 C15A -120(21) . .
C14 C15 O2 C15A 56(17) . .
Cd1 C15 O2 C15A -134(19) 3_567 .
O1 C15 O2 Cd1 13(2) . 3_567
C14 C15 O2 Cd1 -170.1(18) . 3_567
O4 C42 O3 Cd1 -5.4(8) . 2_746
C41 C42 O3 Cd1 166.4(8) . 2_746
O3 C42 O4 Cd2 115.5(8) . 2_746
C41 C42 O4 Cd2 -56.2(13) . 2_746
Cd1 C42 O4 Cd2 109.7(8) 2_746 2_746
O3 C42 O4 Cd1 5.8(8) . 2_746
C41 C42 O4 Cd1 -165.9(8) . 2_746
O10 C35 O7 Cd2 10.0(16) . 4_666
C34 C35 O7 Cd2 -159.0(7) . 4_666
O9 C1 O8 C1A 98(11) . .
C2 C1 O8 C1A -76(10) . .
O9 C1 O8 Cd1 -10.7(13) . .
C2 C1 O8 Cd1 175.3(10) . .
O9 C1A O8 C1 -51(8) . .
C2A C1A O8 C1 97(11) . .
O9 C1A O8 Cd1 22(3) . .
C2A C1A O8 Cd1 170(5) . .
O10 Cd1 O8 C1 111.0(8) 4_465 .
O2 Cd1 O8 C1 -89.0(8) 3_567 .
O4 Cd1 O8 C1 21.0(8) 2_756 .
O1 Cd1 O8 C1 -144.7(8) 3_567 .
O9 Cd1 O8 C1 5.6(8) . .
O3 Cd1 O8 C1 105.4(12) 2_756 .
C15 Cd1 O8 C1 -116.9(11) 3_567 .
C42A Cd1 O8 C1 36.1(10) 2_756 .
C42 Cd1 O8 C1 36.1(10) 2_756 .
Cd2 Cd1 O8 C1 32.7(8) . .
O10 Cd1 O8 C1A 91(2) 4_465 .
O2 Cd1 O8 C1A -109(2) 3_567 .
O4 Cd1 O8 C1A 1(2) 2_756 .
O1 Cd1 O8 C1A -164(2) 3_567 .
O9 Cd1 O8 C1A -14(2) . .
O3 Cd1 O8 C1A 86(2) 2_756 .
C15 Cd1 O8 C1A -137(2) 3_567 .
C42A Cd1 O8 C1A 16(2) 2_756 .
C42 Cd1 O8 C1A 16(2) 2_756 .
Cd2 Cd1 O8 C1A 13(2) . .
O8 C1 O9 C1A -88(6) . .
C2 C1 O9 C1A 86(6) . .
O8 C1 O9 Cd2 -87.0(17) . .
C2 C1 O9 Cd2 86.4(14) . .
O8 C1 O9 Cd1 10.6(13) . .
C2 C1 O9 Cd1 -175.9(11) . .
O8 C1A O9 C1 61(6) . .
C2A C1A O9 C1 -98(6) . .
O8 C1A O9 Cd2 -118(3) . .
C2A C1A O9 Cd2 83(3) . .
O8 C1A O9 Cd1 -21(3) . .
C2A C1A O9 Cd1 180(3) . .
O6 Cd2 O9 C1 -60.1(12) . .
O7 Cd2 O9 C1 31.3(12) 4_465 .
O5 Cd2 O9 C1 84.1(17) . .
O1 Cd2 O9 C1 -147.1(12) 3_667 .
O4 Cd2 O9 C1 127.3(12) 2_756 .
Cd1 Cd2 O9 C1 97.0(12) . .
O6 Cd2 O9 C1A -59.9(18) . .
O7 Cd2 O9 C1A 31.6(17) 4_465 .
O5 Cd2 O9 C1A 84(2) . .
O1 Cd2 O9 C1A -146.8(17) 3_667 .
O4 Cd2 O9 C1A 127.5(17) 2_756 .
Cd1 Cd2 O9 C1A 97.2(18) . .
O6 Cd2 O9 Cd1 -157.1(2) . .
O7 Cd2 O9 Cd1 -65.7(2) 4_465 .
O5 Cd2 O9 Cd1 -12.8(13) . .
O1 Cd2 O9 Cd1 115.93(17) 3_667 .
O4 Cd2 O9 Cd1 30.28(16) 2_756 .
O10 Cd1 O9 C1 -81.3(7) 4_465 .
O2 Cd1 O9 C1 80.7(7) 3_567 .
O4 Cd1 O9 C1 -172.7(7) 2_756 .
O1 Cd1 O9 C1 32.1(7) 3_567 .
O8 Cd1 O9 C1 -5.7(7) . .
O3 Cd1 O9 C1 -172.6(7) 2_756 .
C15 Cd1 O9 C1 56.5(8) 3_567 .
C42A Cd1 O9 C1 -171.2(7) 2_756 .
C42 Cd1 O9 C1 -171.2(7) 2_756 .
Cd2 Cd1 O9 C1 -142.1(7) . .
O10 Cd1 O9 C1A -63(2) 4_465 .
O2 Cd1 O9 C1A 99(2) 3_567 .
O4 Cd1 O9 C1A -154(2) 2_756 .
O1 Cd1 O9 C1A 51(2) 3_567 .
O8 Cd1 O9 C1A 13(2) . .
O3 Cd1 O9 C1A -154(2) 2_756 .
C15 Cd1 O9 C1A 75(2) 3_567 .
C42A Cd1 O9 C1A -153(2) 2_756 .
C42 Cd1 O9 C1A -153(2) 2_756 .
Cd2 Cd1 O9 C1A -124(2) . .
O10 Cd1 O9 Cd2 60.8(2) 4_465 .
O2 Cd1 O9 Cd2 -137.18(19) 3_567 .
O4 Cd1 O9 Cd2 -30.60(17) 2_756 .
O1 Cd1 O9 Cd2 174.17(15) 3_567 .
O8 Cd1 O9 Cd2 136.4(3) . .
O3 Cd1 O9 Cd2 -30.5(3) 2_756 .
C15 Cd1 O9 Cd2 -161.4(4) 3_567 .
C42A Cd1 O9 Cd2 -29.1(2) 2_756 .
C42 Cd1 O9 Cd2 -29.1(2) 2_756 .
O7 C35 O10 Cd1 16.6(14) . 4_666
C34 C35 O10 Cd1 -174.7(6) . 4_666
